data_4127347
loop_
_publ_author_name
'Wang, Xingjie'
'Zhang, Xuan'
'Li, Peng'
'Otake, Ken-Ichi'
'Cui, Yuexing'
'Lyu, Jiafei'
'Krzyaniak, Matthew D.'
'Zhang, Yuanyuan'
'Li, Zhanyong'
'Liu, Jian'
'Buru, Cassandra T.'
'Islamoglu, Timur'
'Wasielewski, Michael R.'
'Li, Zhong'
'Farha, Omar K.'

_publ_section_title
;
 Vanadium Catalyst on Isostructural Transition Metal, Lanthanide, and
 Actinide Based Metal-Organic Frameworks for Alcohol Oxidation.
;
_journal_issue 20
_journal_name_full 'Journal of the American Chemical Society'
_journal_page_first 8306
_journal_page_last 8314
_journal_paper_doi 10.1021/jacs.9b02603
_journal_volume 141
_journal_year 2019
_chemical_formula_moiety '0.04(C255 H168 O124.8 V2.4 Zr18)'
_chemical_formula_sum 'C10.62 H7 O5.2 V0.1 Zr0.75'
_chemical_formula_weight 291.37
_space_group_crystal_system cubic
_space_group_IT_number 221
_space_group_name_Hall '-P 4 2 3'
_space_group_name_H-M_alt 'P m -3 m'
_symmetry_space_group_name_Hall '-P 4 2 3'
_symmetry_space_group_name_H-M 'P m -3 m'
_atom_sites_solution_hydrogens geom
_atom_sites_solution_primary dual
_audit_creation_date 2019-02-19
_audit_creation_method
;
Olex2 1.2
(compiled 2018.05.29 svn.r3508 for OlexSys, GUI svn.r5506)
;
_cell_angle_alpha 90
_cell_angle_beta 90
_cell_angle_gamma 90
_cell_formula_units_Z 24
_cell_length_a 28.2644(4)
_cell_length_b 28.2644(4)
_cell_length_c 28.2644(4)
_cell_measurement_reflns_used 9182
_cell_measurement_temperature 200
_cell_measurement_theta_max 65.17
_cell_measurement_theta_min 3.50
_cell_volume 22579.8(6)
_computing_cell_refinement 'SAINT v8.34A (Bruker, 2013)'
_computing_data_reduction 'SAINT v8.34A (Bruker, 2013)'
_computing_molecular_graphics 'Olex2 (Dolomanov et al., 2009)'
_computing_publication_material 'Olex2 (Dolomanov et al., 2009)'
_computing_structure_refinement 'ShelXL (Sheldrick, 2015)'
_computing_structure_solution 'ShelXT (Sheldrick, 2015)'
_diffrn_ambient_temperature 200.0
_diffrn_detector_area_resol_mean 7.9
_diffrn_detector_type 'CCD area detector'
_diffrn_measured_fraction_theta_full 0.950
_diffrn_measured_fraction_theta_max 0.999
_diffrn_measurement_device 'three-circle diffractometer'
_diffrn_measurement_device_type 'Bruker APEX-II CCD'
_diffrn_measurement_method '\f and \w scans'
_diffrn_radiation_type CuK\a
_diffrn_radiation_wavelength 1.54178
_diffrn_reflns_av_R_equivalents 0.0581
_diffrn_reflns_av_unetI/netI 0.0207
_diffrn_reflns_Laue_measured_fraction_full 0.950
_diffrn_reflns_Laue_measured_fraction_max 0.999
_diffrn_reflns_limit_h_max 28
_diffrn_reflns_limit_h_min -33
_diffrn_reflns_limit_k_max 32
_diffrn_reflns_limit_k_min -33
_diffrn_reflns_limit_l_max 32
_diffrn_reflns_limit_l_min -33
_diffrn_reflns_number 98182
_diffrn_reflns_point_group_measured_fraction_full 0.950
_diffrn_reflns_point_group_measured_fraction_max 0.999
_diffrn_reflns_theta_full 67.679
_diffrn_reflns_theta_max 65.212
_diffrn_reflns_theta_min 2.211
_diffrn_standards_number 0
_exptl_absorpt_coefficient_mu 2.085
_exptl_absorpt_correction_T_max 0.7526
_exptl_absorpt_correction_T_min 0.6191
_exptl_absorpt_correction_type multi-scan
_exptl_absorpt_process_details
'SADABS-2012/1 (Bruker,2012) was used for absorption correction. wR2(int) was 0.0955 before and 0.0762 after correction. The Ratio of minimum to maximum transmission is 0.8226. The \l/2 correction factor is Not present.'
_exptl_crystal_colour brown
_exptl_crystal_colour_primary brown
_exptl_crystal_density_diffrn 0.514
_exptl_crystal_description bock
_exptl_crystal_F_000 3472
_exptl_crystal_size_max 0.21
_exptl_crystal_size_mid 0.21
_exptl_crystal_size_min 0.1
_refine_diff_density_max 2.317
_refine_diff_density_min -1.655
_refine_diff_density_rms 0.111
_refine_ls_extinction_method none
_refine_ls_goodness_of_fit_ref 2.692
_refine_ls_hydrogen_treatment constr
_refine_ls_matrix_type full
_refine_ls_number_parameters 112
_refine_ls_number_reflns 3769
_refine_ls_number_restraints 32
_refine_ls_restrained_S_all 2.691
_refine_ls_R_factor_all 0.1608
_refine_ls_R_factor_gt 0.1458
_refine_ls_shift/su_max 0.001
_refine_ls_shift/su_mean 0.000
_refine_ls_structure_factor_coef Fsqd
_refine_ls_weighting_details 'w=1/[\s^2^(Fo^2^)+(0.2000P)^2^] where P=(Fo^2^+2Fc^2^)/3'
_refine_ls_weighting_scheme calc
_refine_ls_wR_factor_gt 0.5059
_refine_ls_wR_factor_ref 0.5590
_reflns_Friedel_coverage 0.000
_reflns_number_gt 2917
_reflns_number_total 3769
_reflns_threshold_expression 'I > 2\s(I)'
_cod_data_source_file ja9b02603_si_003.cif
_cod_data_source_block pm-3m_a
_cod_original_cell_volume 22579.8(10)
_cod_original_formula_sum 'C10.62 H7 O5.20 V0.10 Zr0.75'
_cod_database_code 4127347
_shelxl_version_number 2014/6
_shelx_space_group_comment
;
The symmetry employed for this shelxl refinement is uniquely defined
by the following loop, which should always be used as a source of
symmetry information in preference to the above space-group names.
They are only intended as comments.
;
_shelx_estimated_absorpt_t_max 0.819
_shelx_estimated_absorpt_t_min 0.669
_olex2_refinement_description
;
1. Fixed Uiso
 At 1.2 times of:
  All C(H) groups
 At 1.5 times of:
  All C(H,H,H) groups
2. Restrained distances
 C11-C13
 1.4 with sigma of 0.02
 O4-C12
 2.35 with sigma of 0.04
 C11-C12
 1.5 with sigma of 0.04
 C13-C12
 2.5 with sigma of 0.04
 V1_$1-O6_$1
 1.6 with sigma of 0.04
 V1-O4 = V1-O5
 2.1 with sigma of 0.04
 O6-V1 \\sim O6A-V1
 with sigma of 0.02
3. Uiso/Uaniso restraints and constraints
Uanis(C13) \\sim Ueq, Uanis(C11) \\sim Ueq, Uanis(C12) \\sim Ueq: with sigma of
0.1 and sigma for terminal atoms of 0.2
Uanis(V1) \\sim Ueq: with sigma of 0.1 and sigma for terminal atoms of 0.2
Uanis(C1) = Uanis(C12) = Uanis(C11) = Uanis(C13)
Uanis(O6) = Uanis(O2) = Uanis(O5) = Uanis(O6A)
4. Others
 Sof(O6A)=0.5*(1-FVAR(2))
 Sof(O6)=0.5*FVAR(2)
 Fixed Sof: H10A(0.5) H10B(0.5) H10C(0.5) C11(0.125) C13(0.0625) C12(0.125)
 V1(0.05) O5(0.1)
5.a Aromatic/amide H refined with riding coordinates:
 C7(H7), C6(H6), C3(H3), C4(H4)
5.b Idealised Me refined as rotating group:
 C10(H10A,H10B,H10C)
;
_olex2_submission_special_instructions 'No special instructions were received'

loop_
_space_group_symop_operation_xyz
'x, y, z'
'-x, -y, z'
'-x, y, -z'
'x, -y, -z'
'z, x, y'
'z, -x, -y'
'-z, -x, y'
'-z, x, -y'
'y, z, x'
'-y, z, -x'
'y, -z, -x'
'-y, -z, x'
'y, x, -z'
'-y, -x, -z'
'y, -x, z'
'-y, x, z'
'x, z, -y'
'-x, z, y'
'-x, -z, -y'
'x, -z, y'
'z, y, -x'
'z, -y, x'
'-z, y, x'
'-z, -y, -x'
'-x, -y, -z'
'x, y, -z'
'x, -y, z'
'-x, y, z'
'-z, -x, -y'
'-z, x, y'
'z, x, -y'
'z, -x, y'
'-y, -z, -x'
'y, -z, x'
'-y, z, x'
'y, z, -x'
'-y, -x, z'
'y, x, z'
'-y, x, -z'
'y, -x, -z'
'-x, -z, y'
'x, -z, -y'
'x, z, y'
'-x, z, -y'
'-z, -y, x'
'-z, y, -x'
'z, -y, -x'
'z, y, x'

loop_
_atom_site_label
_atom_site_type_symbol
_atom_site_fract_x
_atom_site_fract_y
_atom_site_fract_z
_atom_site_U_iso_or_equiv
_atom_site_adp_type
_atom_site_occupancy
_atom_site_site_symmetry_order
_atom_site_calc_flag
_atom_site_refinement_flags_posn
_atom_site_refinement_flags_adp
_atom_site_refinement_flags_occupancy
_atom_site_disorder_assembly
_atom_site_disorder_group
Zr1 Zr 0.5000 0.08700(6) 0.5000 0.1069(8) Uani 1 8 d S T P . .
Zr2 Zr 0.56273(3) 0.0000 0.56273(3) 0.1096(8) Uani 1 4 d S T P . .
O1 O 0.5483(2) 0.1266(3) 0.5483(2) 0.115(2) Uani 1 2 d S T P . .
O2 O 0.5883(2) 0.0715(3) 0.5883(2) 0.141(3) Uani 1 2 d S T P . .
O3 O 0.5611(4) -0.0416(3) 0.5000 0.141(3) Uani 1 2 d S T P . .
O4 O 0.5586(3) 0.0000 0.6393(3) 0.131(3) Uani 1 2 d DS T P B .
C5 C 0.6490(3) 0.2263(4) 0.6490(3) 0.120(3) Uani 1 2 d S T P . .
C8 C 0.6739(3) 0.2661(3) 0.6739(3) 0.109(3) Uani 1 2 d S T P . .
C9 C 0.6520(4) 0.2862(3) 0.7138(3) 0.109(2) Uani 1 2 d S T P . .
C2 C 0.6030(3) 0.1519(4) 0.6030(3) 0.122(3) Uani 1 2 d S T P . .
C1 C 0.5775(3) 0.1148(4) 0.5775(3) 0.120(3) Uani 1 2 d S T P . .
C7 C 0.6358(3) 0.1425(5) 0.6358(3) 0.133(4) Uani 1 2 d S T P . .
H7 H 0.6432 0.1105 0.6432 0.159 Uiso 1 2 calc RS T P . .
C6 C 0.6595(3) 0.1791(4) 0.6595(3) 0.123(3) Uani 1 2 d S T P . .
H6 H 0.6827 0.1718 0.6827 0.148 Uiso 1 2 calc RS T P . .
C3 C 0.5914(3) 0.1992(5) 0.5914(3) 0.171(7) Uani 1 2 d S T P . .
H3 H 0.5682 0.2066 0.5682 0.206 Uiso 1 2 calc RS T P . .
C10 C 0.6101(5) 0.2638(5) 0.7362(5) 0.145(4) Uani 1 2 d S T P . .
H10A H 0.6014 0.2352 0.7186 0.217 Uiso 0.5 1 calc GR . . A -1
H10B H 0.5835 0.2860 0.7359 0.217 Uiso 0.5 1 calc GR . . A -1
H10C H 0.6176 0.2553 0.7690 0.217 Uiso 0.5 1 calc GR . . A -1
C4 C 0.6157(3) 0.2342(5) 0.6157(3) 0.179(8) Uani 1 2 d S T P . .
H4 H 0.6084 0.2662 0.6084 0.214 Uiso 1 2 calc RS T P . .
C11 C 0.5965(11) 0.0000 0.6653(12) 0.120(3) Uani 0.25 2 d DS TU P . .
C13 C 0.6366(15) 0.0000 0.6366(15) 0.120(3) Uani 0.25 4 d DS TU P B .
C12 C 0.5954(14) 0.0000 0.7151(9) 0.120(3) Uani 0.25 2 d DS TU P B 1
O6 O 0.5000 0.0882(6) 0.6277(8) 0.141(3) Uani 0.486(16) 2 d DS T P B 1
V1 V 0.5000 0.0444(13) 0.6683(11) 0.228(19) Uani 0.1 2 d DS TU P . .
O5 O 0.559(2) 0.067(2) 0.709(3) 0.141(3) Uani 0.1 1 d D . . B 2
O6A O 0.5000 0.1049(5) 0.6629(7) 0.141(3) Uani 0.514(16) 2 d DS T P B 2

loop_
_atom_site_aniso_label
_atom_site_aniso_U_11
_atom_site_aniso_U_22
_atom_site_aniso_U_33
_atom_site_aniso_U_23
_atom_site_aniso_U_13
_atom_site_aniso_U_12
Zr1 0.1107(9) 0.0992(12) 0.1107(9) 0.000 0.000 0.000
Zr2 0.1162(9) 0.0963(10) 0.1162(9) 0.000 -0.0052(6) 0.000
O1 0.124(3) 0.097(4) 0.124(3) -0.004(3) 0.008(4) -0.004(3)
O2 0.150(4) 0.122(5) 0.150(4) -0.015(3) -0.031(5) -0.015(3)
O3 0.199(9) 0.110(5) 0.115(5) 0.000 0.000 -0.052(5)
O4 0.160(7) 0.109(5) 0.125(6) 0.000 -0.005(5) 0.000
C5 0.120(4) 0.119(7) 0.120(4) 0.009(4) 0.006(6) 0.009(4)
C8 0.113(4) 0.099(5) 0.113(4) -0.010(3) -0.007(5) -0.010(3)
C9 0.111(6) 0.107(3) 0.107(3) 0.000(5) 0.001(3) -0.001(3)
C2 0.126(5) 0.114(7) 0.126(5) -0.010(4) 0.002(6) -0.010(4)
C1 0.136(4) 0.089(5) 0.136(4) -0.016(4) -0.016(7) -0.016(4)
C7 0.135(5) 0.129(8) 0.135(5) 0.013(4) -0.024(7) 0.013(4)
C6 0.130(5) 0.110(6) 0.130(5) -0.002(4) -0.028(6) -0.002(4)
C3 0.201(12) 0.112(8) 0.201(12) 0.009(4) -0.113(13) 0.009(4)
C10 0.126(8) 0.154(7) 0.154(7) -0.019(8) 0.017(6) -0.017(6)
C4 0.217(12) 0.101(7) 0.217(12) 0.007(4) -0.108(15) 0.007(4)
C11 0.136(4) 0.089(5) 0.136(4) -0.016(4) -0.016(7) -0.016(4)
C13 0.136(4) 0.089(5) 0.136(4) -0.016(4) -0.016(7) -0.016(4)
C12 0.136(4) 0.089(5) 0.136(4) -0.016(4) -0.016(7) -0.016(4)
O6 0.150(4) 0.122(5) 0.150(4) -0.015(3) -0.031(5) -0.015(3)
V1 0.14(2) 0.39(6) 0.16(3) -0.02(3) 0.000 0.000
O5 0.150(4) 0.122(5) 0.150(4) -0.015(3) -0.031(5) -0.015(3)
O6A 0.150(4) 0.122(5) 0.150(4) -0.015(3) -0.031(5) -0.015(3)

loop_
_atom_type_symbol
_atom_type_description
_atom_type_scat_dispersion_real
_atom_type_scat_dispersion_imag
_atom_type_scat_source
C C 0.0181 0.0091 'International Tables Vol C Tables 4.2.6.8 and 6.1.1.4'
H H 0.0000 0.0000 'International Tables Vol C Tables 4.2.6.8 and 6.1.1.4'
O O 0.0492 0.0322 'International Tables Vol C Tables 4.2.6.8 and 6.1.1.4'
V V 0.0687 2.1097 'International Tables Vol C Tables 4.2.6.8 and 6.1.1.4'
Zr Zr -0.1862 2.2449 'International Tables Vol C Tables 4.2.6.8 and 6.1.1.4'

loop_
_geom_angle_atom_site_label_1
_geom_angle_atom_site_label_2
_geom_angle_atom_site_label_3
_geom_angle
_geom_angle_site_symmetry_1
_geom_angle_site_symmetry_3
Zr2 Zr1 Zr2 60.64(3) 25_656 26_556
Zr2 Zr1 Zr2 60.64(3) 2_655 .
Zr2 Zr1 Zr2 91.11(5) 25_656 .
Zr2 Zr1 Zr2 91.11(5) 26_556 2_655
Zr2 Zr1 Zr2 60.64(3) 25_656 2_655
Zr2 Zr1 Zr2 60.64(3) 26_556 .
O1 Zr1 Zr2 110.55(13) 3_656 26_556
O1 Zr1 Zr2 74.5(2) 28_655 2_655
O1 Zr1 Zr2 165.6(2) . 25_656
O1 Zr1 Zr2 110.55(13) 28_655 .
O1 Zr1 Zr2 74.5(2) 3_656 25_656
O1 Zr1 Zr2 74.5(2) . .
O1 Zr1 Zr2 110.55(13) 28_655 25_656
O1 Zr1 Zr2 74.5(2) 26_556 26_556
O1 Zr1 Zr2 110.55(13) 26_556 25_656
O1 Zr1 Zr2 165.6(2) 3_656 .
O1 Zr1 Zr2 110.55(13) . 2_655
O1 Zr1 Zr2 165.6(2) 28_655 26_556
O1 Zr1 Zr2 110.55(13) 3_656 2_655
O1 Zr1 Zr2 110.55(13) . 26_556
O1 Zr1 Zr2 110.55(13) 26_556 .
O1 Zr1 Zr2 165.6(2) 26_556 2_655
O1 Zr1 O1 119.8(4) 3_656 .
O1 Zr1 O1 75.44(19) 26_556 .
O1 Zr1 O1 75.44(19) 28_655 .
O1 Zr1 O1 75.44(19) 3_656 28_655
O1 Zr1 O1 75.44(19) 3_656 26_556
O1 Zr1 O1 119.8(4) 28_655 26_556
O3 Zr1 Zr2 89.3(2) 27 25_656
O3 Zr1 Zr2 34.63(13) 25_656 2_655
O3 Zr1 Zr2 89.3(2) 45_655 26_556
O3 Zr1 Zr2 34.63(13) 47_556 26_556
O3 Zr1 Zr2 34.63(13) 45_655 2_655
O3 Zr1 Zr2 89.3(2) 25_656 26_556
O3 Zr1 Zr2 89.3(2) 47_556 .
O3 Zr1 Zr2 34.63(13) 25_656 25_656
O3 Zr1 Zr2 34.63(13) 45_655 .
O3 Zr1 Zr2 34.63(13) 47_556 25_656
O3 Zr1 Zr2 89.3(2) 45_655 25_656
O3 Zr1 Zr2 89.3(2) 27 2_655
O3 Zr1 Zr2 34.63(13) 27 26_556
O3 Zr1 Zr2 89.3(2) 47_556 2_655
O3 Zr1 Zr2 34.63(13) 27 .
O3 Zr1 Zr2 89.3(2) 25_656 .
O3 Zr1 O1 142.20(8) 47_556 28_655
O3 Zr1 O1 78.9(3) 25_656 3_656
O3 Zr1 O1 78.9(3) 27 .
O3 Zr1 O1 78.9(3) 45_655 .
O3 Zr1 O1 142.20(8) 45_655 3_656
O3 Zr1 O1 78.9(3) 27 26_556
O3 Zr1 O1 142.20(8) 45_655 26_556
O3 Zr1 O1 142.20(8) 25_656 26_556
O3 Zr1 O1 142.20(8) 47_556 .
O3 Zr1 O1 78.9(3) 45_655 28_655
O3 Zr1 O1 78.9(3) 47_556 3_656
O3 Zr1 O1 142.20(8) 27 3_656
O3 Zr1 O1 142.20(8) 25_656 .
O3 Zr1 O1 142.20(8) 27 28_655
O3 Zr1 O1 78.9(3) 47_556 26_556
O3 Zr1 O1 78.9(3) 25_656 28_655
O3 Zr1 O3 106.8(6) 25_656 27
O3 Zr1 O3 69.2(3) 25_656 45_655
O3 Zr1 O3 69.2(3) 45_655 27
O3 Zr1 O3 69.2(3) 47_556 27
O3 Zr1 O3 106.8(6) 47_556 45_655
O3 Zr1 O3 69.2(3) 47_556 25_656
Zr1 Zr2 Zr1 88.89(5) 25_656 .
Zr1 Zr2 Zr2 59.679(15) . 2_655
Zr1 Zr2 Zr2 59.679(15) . 26_556
Zr1 Zr2 Zr2 59.679(15) 25_656 26_556
Zr1 Zr2 Zr2 59.679(15) 25_656 2_655
Zr2 Zr2 Zr2 89.999(1) 2_655 26_556
O2 Zr2 Zr1 72.3(3) . .
O2 Zr2 Zr1 161.2(3) 27 .
O2 Zr2 Zr1 161.2(3) . 25_656
O2 Zr2 Zr1 72.3(3) 27 25_656
O2 Zr2 Zr2 108.58(17) . 2_655
O2 Zr2 Zr2 108.59(17) 27 2_655
O2 Zr2 Zr2 108.58(17) . 26_556
O2 Zr2 Zr2 108.59(17) 27 26_556
O2 Zr2 O2 126.4(5) . 27
O3 Zr2 Zr1 87.4(3) 45_655 25_656
O3 Zr2 Zr1 87.4(3) 27 25_656
O3 Zr2 Zr1 35.1(2) 45_655 .
O3 Zr2 Zr1 35.1(2) 23_655 25_656
O3 Zr2 Zr1 35.1(2) . 25_656
O3 Zr2 Zr1 87.4(3) 23_655 .
O3 Zr2 Zr1 35.1(2) 27 .
O3 Zr2 Zr1 87.4(3) . .
O3 Zr2 Zr2 88.8(3) 27 2_655
O3 Zr2 Zr2 33.56(18) . 26_556
O3 Zr2 Zr2 88.8(3) 23_655 26_556
O3 Zr2 Zr2 88.8(3) . 2_655
O3 Zr2 Zr2 33.56(18) 23_655 2_655
O3 Zr2 Zr2 33.56(18) 45_655 2_655
O3 Zr2 Zr2 88.8(3) 45_655 26_556
O3 Zr2 Zr2 33.56(18) 27 26_556
O3 Zr2 O2 77.3(3) 27 .
O3 Zr2 O2 139.9(2) . .
O3 Zr2 O2 140.0(2) 45_655 27
O3 Zr2 O2 140.0(2) 27 27
O3 Zr2 O2 77.3(3) . 27
O3 Zr2 O2 139.9(2) 23_655 .
O3 Zr2 O2 77.3(3) 45_655 .
O3 Zr2 O2 77.3(3) 23_655 27
O3 Zr2 O3 105.6(6) 23_655 27
O3 Zr2 O3 67.1(4) . 27
O3 Zr2 O3 67.1(4) 23_655 45_655
O3 Zr2 O3 70.1(5) . 23_655
O3 Zr2 O3 105.6(6) . 45_655
O3 Zr2 O3 70.1(5) 27 45_655
O3 Zr2 O4 88.7(3) . 22
O3 Zr2 O4 88.7(3) 45_655 .
O3 Zr2 O4 88.7(3) 27 22
O3 Zr2 O4 146.20(17) 27 .
O3 Zr2 O4 146.20(17) . .
O3 Zr2 O4 146.20(17) 23_655 22
O3 Zr2 O4 146.20(17) 45_655 22
O3 Zr2 O4 88.7(3) 23_655 .
O4 Zr2 Zr1 118.49(15) 22 .
O4 Zr2 Zr1 118.49(15) . 25_656
O4 Zr2 Zr1 118.49(15) . .
O4 Zr2 Zr1 118.49(15) 22 25_656
O4 Zr2 Zr2 86.9(2) 22 26_556
O4 Zr2 Zr2 176.9(2) 22 2_655
O4 Zr2 Zr2 176.9(2) . 26_556
O4 Zr2 Zr2 86.9(2) . 2_655
O4 Zr2 O2 72.47(18) 22 27
O4 Zr2 O2 72.47(18) 22 .
O4 Zr2 O2 72.47(18) . .
O4 Zr2 O2 72.47(18) . 27
O4 Zr2 O4 96.1(5) 22 .
C1 O1 Zr1 133.9(7) . .
C1 O2 Zr2 133.7(8) . .
Zr2 O3 Zr1 110.3(3) . 25_656
Zr2 O3 Zr1 110.3(3) 26_556 25_656
Zr2 O3 Zr2 112.9(4) 26_556 .
Zr2 O4 V1 113.9(9) . .
Zr2 O4 V1 113.9(9) . 27
Zr2 O4 V1 113.9(9) . 2_655
C11 O4 Zr2 121.4(11) . .
C11 O4 V1 113.8(11) . .
C11 O4 V1 113.8(11) . 27
C11 O4 V1 113.8(11) . 2_655
V1 O4 V1 68.4(17) 2_655 .
V1 O4 V1 68.4(17) 27 .
V1 O4 V1 0.0(15) 2_655 27
C6 C5 C8 121.2(11) . .
C4 C5 C8 121.9(11) . .
C4 C5 C6 116.9(12) . .
C9 C8 C5 118.3(5) 12_665 .
C9 C8 C5 118.3(5) . .
C9 C8 C9 122.6(10) 12_665 .
C8 C9 C8 117.3(10) . 6_566
C8 C9 C10 121.3(5) 6_566 .
C8 C9 C10 121.3(5) . .
C7 C2 C1 122.6(12) . .
C7 C2 C3 120.6(12) . .
C3 C2 C1 116.8(12) . .
O1 C1 O2 125.4(10) . .
O1 C1 C2 118.2(11) . .
O2 C1 C2 116.4(12) . .
C2 C7 C6 121.0(12) . .
C5 C6 C7 120.2(11) . .
C4 C3 C2 116.4(11) . .
C5 C4 C3 125.0(12) . .
O4 C11 C13 110(3) . .
O4 C11 C12 123(2) . .
C13 C11 C12 127(4) . .
C11 C13 C11 161(6) . 22
O4 V1 O4 95.7(13) 2_655 .
O6 V1 O4 99.4(11) . 2_655
O6 V1 O4 99.4(11) . .
O5 V1 O4 78(2) . .
O5 V1 O4 78(2) 28_655 2_655
O5 V1 O4 161(3) . 2_655
O5 V1 O4 161(3) 28_655 .
O5 V1 O5 103(4) 28_655 .
O6A V1 O4 121.8(11) . .
O6A V1 O4 121.8(11) . 2_655
O6A V1 O5 76(2) . .
O6A V1 O5 76(2) . 28_655

loop_
_geom_bond_atom_site_label_1
_geom_bond_atom_site_label_2
_geom_bond_distance
_geom_bond_site_symmetry_2
Zr1 Zr2 3.5119(15) 25_656
Zr1 Zr2 3.5119(15) 2_655
Zr1 Zr2 3.5119(15) .
Zr1 Zr2 3.5119(15) 26_556
Zr1 O1 2.231(9) 3_656
Zr1 O1 2.231(9) .
Zr1 O1 2.231(9) 28_655
Zr1 O1 2.231(9) 26_556
Zr1 O3 2.152(8) 47_556
Zr1 O3 2.152(8) 25_656
Zr1 O3 2.152(8) 45_655
Zr1 O3 2.152(8) 27
Zr2 Zr1 3.5119(15) 25_656
Zr2 Zr2 3.5459(19) 26_556
Zr2 Zr2 3.5459(19) 2_655
Zr2 O2 2.265(9) 27
Zr2 O2 2.265(9) .
Zr2 O3 2.128(4) 45_655
Zr2 O3 2.128(4) .
Zr2 O3 2.128(4) 23_655
Zr2 O3 2.128(4) 27
Zr2 O4 2.167(9) 22
Zr2 O4 2.167(9) .
O1 C1 1.214(16) .
O2 C1 1.295(16) .
O3 Zr1 2.152(8) 25_656
O3 Zr2 2.127(4) 26_556
O4 C11 1.30(4) .
O4 V1 2.23(2) 27
O4 V1 2.23(2) 2_655
O4 V1 2.23(2) .
C5 C8 1.499(16) .
C5 C6 1.398(16) .
C5 C4 1.350(19) .
C8 C9 1.406(7) .
C8 C9 1.406(7) 12_665
C9 C8 1.406(7) 6_566
C9 C10 1.488(17) .
C2 C1 1.464(17) .
C2 C7 1.340(17) .
C2 C3 1.414(19) .
C7 C6 1.403(18) .
C3 C4 1.39(2) .
C11 C13 1.394(19) .
C11 C12 1.41(3) .
C13 C11 1.394(19) 22
O6 V1 1.69(3) .
V1 O4 2.23(2) 2_655
V1 O5 2.12(3) .
V1 O5 2.12(3) 28_655
V1 O6A 1.71(4) .
